data_1514523
loop_
_publ_author_name
'Wasil, Zahida'
'Pahirulzaman, Khomaizon A. K.'
'Butts, Craig'
'Simpson, Thomas J.'
'Lazarus, Colin M.'
'Cox, Russell J.'

_publ_section_title
;
 One pathway, many compounds: heterologous expression of a fungal
 biosynthetic pathway reveals its intrinsic potential for diversity
;
_journal_issue 10
_journal_name_full 'Chemical Science'
_journal_page_first 3845
_journal_paper_doi 10.1039/c3sc51785c
_journal_volume 4
_journal_year 2013
_chemical_absolute_configuration ad
_chemical_formula_moiety 'C19 H25 N O4'
_chemical_formula_sum 'C19 H25 N O4'
_chemical_formula_weight 331.40
_chemical_name_systematic
; 
 ? 
;
_space_group_IT_number 4
_symmetry_cell_setting monoclinic
_symmetry_space_group_name_Hall 'P 2yb'
_symmetry_space_group_name_H-M 'P 1 21 1'
_atom_sites_solution_hydrogens geom
_atom_sites_solution_primary direct
_atom_sites_solution_secondary difmap
_audit_creation_method SHELXL-97
_cell_angle_alpha 90.00
_cell_angle_beta 103.551(8)
_cell_angle_gamma 90.00
_cell_formula_units_Z 2
_cell_length_a 8.3357(13)
_cell_length_b 11.294(2)
_cell_length_c 9.9646(17)
_cell_measurement_reflns_used 8404
_cell_measurement_temperature 100(2)
_cell_measurement_theta_max 65.57
_cell_measurement_theta_min 4.56
_cell_volume 912.0(3)
_computing_cell_refinement 'Bruker Apex II'
_computing_data_collection 'Bruker Apex II'
_computing_data_reduction 'Bruker SAINT'
_computing_molecular_graphics 'Bruker ShelXTL'
_computing_publication_material 'Bruker ShelXTL'
_computing_structure_refinement 'SHELXL-97 (Sheldrick, 2008)'
_computing_structure_solution 'SHELXS-97 (Sheldrick, 2008)'
_diffrn_ambient_temperature 100(2)
_diffrn_measured_fraction_theta_full 0.978
_diffrn_measured_fraction_theta_max 0.979
_diffrn_measurement_device_type 'Bruker Microstar CCD area detector'
_diffrn_measurement_method 'phi and omega scans'
_diffrn_radiation_monochromator graphite
_diffrn_radiation_source 'rotating anode'
_diffrn_radiation_type CuK\a
_diffrn_radiation_wavelength 1.54178
_diffrn_reflns_av_R_equivalents 0.0533
_diffrn_reflns_av_sigmaI/netI 0.0454
_diffrn_reflns_limit_h_max 9
_diffrn_reflns_limit_h_min -7
_diffrn_reflns_limit_k_max 13
_diffrn_reflns_limit_k_min -13
_diffrn_reflns_limit_l_max 10
_diffrn_reflns_limit_l_min -11
_diffrn_reflns_number 10439
_diffrn_reflns_theta_full 66.25
_diffrn_reflns_theta_max 66.25
_diffrn_reflns_theta_min 4.56
_exptl_absorpt_coefficient_mu 0.683
_exptl_absorpt_correction_T_max 0.7528
_exptl_absorpt_correction_T_min 0.5359
_exptl_absorpt_correction_type multi-scan
_exptl_absorpt_process_details 'SADABS V2008/1'
_exptl_crystal_colour yellow
_exptl_crystal_density_diffrn 1.207
_exptl_crystal_density_method 'not measured'
_exptl_crystal_description lath
_exptl_crystal_F_000 356
_exptl_crystal_size_max 0.16
_exptl_crystal_size_mid 0.05
_exptl_crystal_size_min 0.01
_refine_diff_density_max 0.196
_refine_diff_density_min -0.245
_refine_diff_density_rms 0.052
_refine_ls_abs_structure_details 'Flack H D (1983), Acta Cryst. A39, 876-881'
_refine_ls_abs_structure_Flack 0.2(2)
_refine_ls_extinction_method none
_refine_ls_goodness_of_fit_ref 1.080
_refine_ls_hydrogen_treatment mixed
_refine_ls_matrix_type full
_refine_ls_number_parameters 248
_refine_ls_number_reflns 3021
_refine_ls_number_restraints 3
_refine_ls_restrained_S_all 1.081
_refine_ls_R_factor_all 0.0494
_refine_ls_R_factor_gt 0.0467
_refine_ls_shift/su_max 0.004
_refine_ls_shift/su_mean 0.000
_refine_ls_structure_factor_coef Fsqd
_refine_ls_weighting_details 'calc w=1/[\s^2^(Fo^2^)+(0.0878P)^2^+0.1407P] where P=(Fo^2^+2Fc^2^)/3'
_refine_ls_weighting_scheme calc
_refine_ls_wR_factor_gt 0.1226
_refine_ls_wR_factor_ref 0.1261
_reflns_number_gt 2861
_reflns_number_total 3021
_reflns_threshold_expression >2sigma(I)
_cod_data_source_file c3sc51785c.txt
_cod_data_source_block zwi_172c_0m
_cod_original_sg_symbol_H-M P21
_cod_database_code 1514523

loop_
_symmetry_equiv_pos_as_xyz
'x, y, z'
'-x, y+1/2, -z'

loop_
_atom_site_label
_atom_site_type_symbol
_atom_site_fract_x
_atom_site_fract_y
_atom_site_fract_z
_atom_site_U_iso_or_equiv
_atom_site_adp_type
_atom_site_occupancy
_atom_site_symmetry_multiplicity
_atom_site_calc_flag
_atom_site_refinement_flags
_atom_site_disorder_assembly
_atom_site_disorder_group
N1 N 0.5465(2) 0.27956(18) 0.9697(2) 0.0236(4) Uani 1 1 d . . .
H1N H 0.490(4) 0.300(3) 1.036(3) 0.033(7) Uiso 1 1 d . . .
O1 O 1.33844(17) 0.34980(14) 1.15511(17) 0.0245(4) Uani 1 1 d . . .
H1 H 1.3333 0.4181 1.1873 0.037 Uiso 1 1 calc R . .
O2 O 0.56702(19) 0.46162(14) 0.87066(19) 0.0288(4) Uani 1 1 d . . .
O3 O 0.69336(18) 0.07168(14) 0.76387(16) 0.0246(4) Uani 1 1 d . . .
O4 O 0.6897(2) 0.45012(15) 0.65460(19) 0.0308(4) Uani 1 1 d . . .
H4 H 0.6460 0.4792 0.7150 0.046 Uiso 1 1 calc R . .
C1 C 1.1886(2) 0.2945(2) 1.1397(2) 0.0207(5) Uani 1 1 d . . .
C2 C 1.1734(3) 0.1800(2) 1.0869(2) 0.0248(5) Uani 1 1 d . . .
H2 H 1.2653 0.1423 1.0640 0.030 Uiso 1 1 calc R . .
C3 C 1.0236(3) 0.1209(2) 1.0678(2) 0.0237(5) Uani 1 1 d . . .
H3 H 1.0145 0.0428 1.0314 0.028 Uiso 1 1 calc R . .
C4 C 0.8866(3) 0.1732(2) 1.1005(2) 0.0218(5) Uani 1 1 d . . .
C5 C 0.9059(2) 0.2876(2) 1.1558(2) 0.0218(5) Uani 1 1 d . . .
H5 H 0.8150 0.3250 1.1808 0.026 Uiso 1 1 calc R . .
C6 C 1.0546(3) 0.3477(2) 1.1749(2) 0.0217(5) Uani 1 1 d . . .
H6 H 1.0645 0.4255 1.2122 0.026 Uiso 1 1 calc R . .
C7 C 0.7233(3) 0.1091(2) 1.0759(2) 0.0238(5) Uani 1 1 d . . .
H7A H 0.6802 0.1154 1.1602 0.029 Uiso 1 1 calc R . .
H7B H 0.7422 0.0241 1.0607 0.029 Uiso 1 1 calc R . .
C8 C 0.5914(2) 0.1558(2) 0.9526(2) 0.0218(5) Uani 1 1 d . . .
H8 H 0.4908 0.1048 0.9379 0.026 Uiso 1 1 calc R . .
C9 C 0.6539(2) 0.1605(2) 0.8205(2) 0.0207(5) Uani 1 1 d . . .
C10 C 0.6551(2) 0.2827(2) 0.7809(2) 0.0209(5) Uani 1 1 d . . .
C11 C 0.5869(2) 0.3518(2) 0.8763(2) 0.0222(5) Uani 1 1 d . . .
C12 C 0.7041(2) 0.3350(2) 0.6721(2) 0.0228(5) Uani 1 1 d . . .
C13 C 0.7668(3) 0.2687(2) 0.5653(2) 0.0255(5) Uani 1 1 d . B .
H13 H 0.8079 0.1899 0.6048 0.031 Uiso 1 1 calc R . .
C14 C 0.6208(3) 0.2473(3) 0.4410(3) 0.0411(7) Uani 1 1 d . . .
H14A H 0.5364 0.2001 0.4703 0.062 Uiso 1 1 calc R . .
H14B H 0.6595 0.2046 0.3689 0.062 Uiso 1 1 calc R . .
H14C H 0.5736 0.3235 0.4046 0.062 Uiso 1 1 calc R . .
C15 C 0.9092(3) 0.3322(2) 0.5225(2) 0.0283(5) Uani 1 1 d . . .
H15A H 0.9470 0.2816 0.4548 0.034 Uiso 1 1 calc R A 1
H15B H 0.8658 0.4063 0.4745 0.034 Uiso 1 1 calc R A 1
C16A C 1.0592(3) 0.3633(2) 0.6382(3) 0.0304(6) Uani 0.82(2) 1 d PD B 1
H16A H 1.0208 0.4253 0.6951 0.037 Uiso 0.82(2) 1 calc PR B 1
C17A C 1.1914(3) 0.4219(3) 0.5782(3) 0.0453(7) Uani 0.82(2) 1 d P B 1
H17A H 1.2867 0.4417 0.6531 0.068 Uiso 0.82(2) 1 calc PR B 1
H17B H 1.1468 0.4943 0.5293 0.068 Uiso 0.82(2) 1 calc PR B 1
H17C H 1.2257 0.3673 0.5137 0.068 Uiso 0.82(2) 1 calc PR B 1
C18A C 1.1252(5) 0.2626(6) 0.7363(8) 0.0383(14) Uani 0.82(2) 1 d PD B 1
H18A H 1.2167 0.2933 0.8102 0.046 Uiso 0.82(2) 1 calc PR B 1
H18B H 1.0366 0.2361 0.7804 0.046 Uiso 0.82(2) 1 calc PR B 1
C19A C 1.1866(7) 0.1571(5) 0.6712(10) 0.057(2) Uani 0.82(2) 1 d PD B 1
H19A H 1.0987 0.1277 0.5952 0.086 Uiso 0.82(2) 1 calc PR B 1
H19B H 1.2192 0.0945 0.7404 0.086 Uiso 0.82(2) 1 calc PR B 1
H19C H 1.2821 0.1802 0.6355 0.086 Uiso 0.82(2) 1 calc PR B 1
C16B C 1.0592(3) 0.3633(2) 0.6382(3) 0.0304(6) Uani 0.18(2) 1 d PD B 2
H16B H 1.0312 0.4086 0.7158 0.037 Uiso 0.18(2) 1 calc PR B 2
C17B C 1.1914(3) 0.4219(3) 0.5782(3) 0.0453(7) Uani 0.18(2) 1 d P B 2
H17D H 1.2974 0.3822 0.6138 0.068 Uiso 0.18(2) 1 calc PR B 2
H17E H 1.2010 0.5055 0.6049 0.068 Uiso 0.18(2) 1 calc PR B 2
H17F H 1.1608 0.4156 0.4773 0.068 Uiso 0.18(2) 1 calc PR B 2
C18B C 1.144(3) 0.2409(15) 0.683(3) 0.040(6) Uani 0.18(2) 1 d PD B 2
H18C H 1.2349 0.2559 0.7649 0.048 Uiso 0.18(2) 1 calc PR B 2
H18D H 1.0621 0.1912 0.7143 0.048 Uiso 0.18(2) 1 calc PR B 2
C19B C 1.214(3) 0.167(3) 0.586(5) 0.062(10) Uani 0.18(2) 1 d PD B 2
H19D H 1.1245 0.1390 0.5107 0.094 Uiso 0.18(2) 1 calc PR B 2
H19E H 1.2719 0.0987 0.6363 0.094 Uiso 0.18(2) 1 calc PR B 2
H19F H 1.2917 0.2143 0.5487 0.094 Uiso 0.18(2) 1 calc PR B 2

loop_
_atom_site_aniso_label
_atom_site_aniso_U_11
_atom_site_aniso_U_22
_atom_site_aniso_U_33
_atom_site_aniso_U_23
_atom_site_aniso_U_13
_atom_site_aniso_U_12
N1 0.0199(8) 0.0215(10) 0.0329(11) -0.0039(8) 0.0134(8) -0.0002(7)
O1 0.0194(7) 0.0207(8) 0.0363(9) -0.0031(7) 0.0122(6) -0.0016(6)
O2 0.0247(8) 0.0184(8) 0.0466(11) -0.0038(7) 0.0153(7) 0.0022(6)
O3 0.0263(8) 0.0200(8) 0.0298(9) -0.0018(7) 0.0116(6) 0.0040(6)
O4 0.0358(9) 0.0196(9) 0.0403(10) 0.0045(7) 0.0158(8) 0.0038(7)
C1 0.0183(10) 0.0204(12) 0.0246(11) 0.0026(8) 0.0072(8) -0.0020(8)
C2 0.0223(10) 0.0216(12) 0.0335(12) -0.0015(10) 0.0124(9) 0.0034(9)
C3 0.0269(11) 0.0184(11) 0.0270(12) 0.0009(9) 0.0086(9) 0.0006(9)
C4 0.0242(11) 0.0214(11) 0.0217(10) 0.0028(9) 0.0090(8) -0.0028(9)
C5 0.0194(10) 0.0246(12) 0.0232(11) -0.0028(9) 0.0088(8) 0.0011(9)
C6 0.0245(11) 0.0194(11) 0.0237(10) 0.0015(9) 0.0104(9) 0.0008(8)
C7 0.0237(11) 0.0232(11) 0.0272(12) 0.0019(9) 0.0113(9) -0.0050(9)
C8 0.0181(10) 0.0184(11) 0.0312(12) -0.0042(9) 0.0108(9) -0.0031(8)
C9 0.0127(9) 0.0219(12) 0.0270(11) 0.0005(9) 0.0037(8) -0.0002(8)
C10 0.0157(9) 0.0196(12) 0.0277(12) -0.0009(9) 0.0061(8) 0.0019(8)
C11 0.0126(9) 0.0243(13) 0.0306(12) -0.0017(9) 0.0070(8) 0.0003(8)
C12 0.0178(9) 0.0208(12) 0.0295(12) 0.0020(9) 0.0050(8) 0.0007(8)
C13 0.0267(11) 0.0275(12) 0.0239(11) 0.0006(10) 0.0088(9) 0.0019(9)
C14 0.0346(14) 0.057(2) 0.0320(14) -0.0101(13) 0.0085(11) -0.0079(12)
C15 0.0273(11) 0.0340(14) 0.0253(11) 0.0041(10) 0.0098(9) 0.0009(10)
C16A 0.0274(12) 0.0348(14) 0.0309(13) -0.0037(10) 0.0106(10) -0.0007(10)
C17A 0.0349(14) 0.0469(19) 0.0528(18) 0.0054(14) 0.0078(13) -0.0129(13)
C18A 0.0244(18) 0.054(3) 0.032(3) 0.011(3) -0.0012(18) -0.0057(17)
C19A 0.038(2) 0.039(3) 0.084(5) 0.003(3) -0.007(3) 0.0036(18)
C16B 0.0274(12) 0.0348(14) 0.0309(13) -0.0037(10) 0.0106(10) -0.0007(10)
C17B 0.0349(14) 0.0469(19) 0.0528(18) 0.0054(14) 0.0078(13) -0.0129(13)
C18B 0.035(10) 0.059(16) 0.027(13) -0.022(10) 0.010(9) -0.022(10)
C19B 0.045(11) 0.040(12) 0.10(3) -0.021(15) 0.015(13) 0.010(9)

loop_
_atom_type_symbol
_atom_type_description
_atom_type_scat_dispersion_real
_atom_type_scat_dispersion_imag
_atom_type_scat_source
C C 0.0181 0.0091 'International Tables Vol C Tables 4.2.6.8 and 6.1.1.4'
H H 0.0000 0.0000 'International Tables Vol C Tables 4.2.6.8 and 6.1.1.4'
N N 0.0311 0.0180 'International Tables Vol C Tables 4.2.6.8 and 6.1.1.4'
O O 0.0492 0.0322 'International Tables Vol C Tables 4.2.6.8 and 6.1.1.4'

loop_
_geom_angle_atom_site_label_1
_geom_angle_atom_site_label_2
_geom_angle_atom_site_label_3
_geom_angle
C11 N1 C8 112.79(18)
C11 N1 H1N 126.9(19)
C8 N1 H1N 120.2(19)
C1 O1 H1 109.5
C12 O4 H4 109.5
O1 C1 C6 122.8(2)
O1 C1 C2 117.70(17)
C6 C1 C2 119.50(19)
C3 C2 C1 119.85(19)
C3 C2 H2 120.1
C1 C2 H2 120.1
C2 C3 C4 121.7(2)
C2 C3 H3 119.2
C4 C3 H3 119.2
C3 C4 C5 117.39(19)
C3 C4 C7 121.1(2)
C5 C4 C7 121.51(19)
C6 C5 C4 121.49(19)
C6 C5 H5 119.3
C4 C5 H5 119.3
C1 C6 C5 120.1(2)
C1 C6 H6 120.0
C5 C6 H6 120.0
C4 C7 C8 114.41(18)
C4 C7 H7A 108.7
C8 C7 H7A 108.7
C4 C7 H7B 108.7
C8 C7 H7B 108.7
H7A C7 H7B 107.6
N1 C8 C9 102.42(18)
N1 C8 C7 112.85(18)
C9 C8 C7 112.15(17)
N1 C8 H8 109.7
C9 C8 H8 109.7
C7 C8 H8 109.7
O3 C9 C10 129.5(2)
O3 C9 C8 123.2(2)
C10 C9 C8 107.22(17)
C12 C10 C9 130.6(2)
C12 C10 C11 121.4(2)
C9 C10 C11 108.01(18)
O2 C11 N1 125.7(2)
O2 C11 C10 125.0(2)
N1 C11 C10 109.26(19)
O4 C12 C10 119.6(2)
O4 C12 C13 116.0(2)
C10 C12 C13 124.3(2)
C12 C13 C15 112.8(2)
C12 C13 C14 108.0(2)
C15 C13 C14 111.6(2)
C12 C13 H13 108.1
C15 C13 H13 108.1
C14 C13 H13 108.1
C13 C14 H14A 109.5
C13 C14 H14B 109.5
H14A C14 H14B 109.5
C13 C14 H14C 109.5
H14A C14 H14C 109.5
H14B C14 H14C 109.5
C16A C15 C13 116.61(19)
C16A C15 H15A 108.1
C13 C15 H15A 108.1
C16A C15 H15B 108.1
C13 C15 H15B 108.1
H15A C15 H15B 107.3
C18A C16A C17A 113.1(3)
C18A C16A C15 115.0(3)
C17A C16A C15 110.1(2)
C18A C16A H16A 106.0
C17A C16A H16A 106.0
C15 C16A H16A 106.0
C19A C18A C16A 115.1(4)
C19A C18A H18A 108.5
C16A C18A H18A 108.5
C19A C18A H18B 108.5
C16A C18A H18B 108.5
H18A C18A H18B 107.5
C19B C18B H18C 106.8
C19B C18B H18D 106.8
H18C C18B H18D 106.7
C18B C19B H19D 109.5
C18B C19B H19E 109.5
H19D C19B H19E 109.5
C18B C19B H19F 109.5
H19D C19B H19F 109.5
H19E C19B H19F 109.5

loop_
_geom_bond_atom_site_label_1
_geom_bond_atom_site_label_2
_geom_bond_distance
N1 C11 1.338(3)
N1 C8 1.468(3)
N1 H1N 0.92(3)
O1 C1 1.373(3)
O1 H1 0.8400
O2 C11 1.251(3)
O3 C9 1.232(3)
O4 C12 1.314(3)
O4 H4 0.8400
C1 C6 1.384(3)
C1 C2 1.391(3)
C2 C3 1.389(3)
C2 H2 0.9500
C3 C4 1.391(3)
C3 H3 0.9500
C4 C5 1.398(3)
C4 C7 1.511(3)
C5 C6 1.387(3)
C5 H5 0.9500
C6 H6 0.9500
C7 C8 1.537(3)
C7 H7A 0.9900
C7 H7B 0.9900
C8 C9 1.526(3)
C8 H8 1.0000
C9 C10 1.436(3)
C10 C12 1.378(3)
C10 C11 1.446(3)
C12 C13 1.493(3)
C13 C15 1.530(3)
C13 C14 1.538(4)
C13 H13 1.0000
C14 H14A 0.9800
C14 H14B 0.9800
C14 H14C 0.9800
C15 C16A 1.530(3)
C15 H15A 0.9900
C15 H15B 0.9900
C16A C18A 1.516(5)
C16A C17A 1.522(4)
C16A H16A 1.0000
C17A H17A 0.9800
C17A H17B 0.9800
C17A H17C 0.9800
C18A C19A 1.503(7)
C18A H18A 0.9900
C18A H18B 0.9900
C19A H19A 0.9800
C19A H19B 0.9800
C19A H19C 0.9800
C18B C19B 1.492(19)
C18B H18C 0.9900
C18B H18D 0.9900
C19B H19D 0.9800
C19B H19E 0.9800
C19B H19F 0.9800

loop_
_geom_torsion_atom_site_label_1
_geom_torsion_atom_site_label_2
_geom_torsion_atom_site_label_3
_geom_torsion_atom_site_label_4
_geom_torsion
O1 C1 C2 C3 -179.2(2)
C6 C1 C2 C3 1.1(3)
C1 C2 C3 C4 -0.2(3)
C2 C3 C4 C5 -1.0(3)
C2 C3 C4 C7 178.5(2)
C3 C4 C5 C6 1.2(3)
C7 C4 C5 C6 -178.2(2)
O1 C1 C6 C5 179.5(2)
C2 C1 C6 C5 -0.9(3)
C4 C5 C6 C1 -0.3(3)
C3 C4 C7 C8 -106.2(2)
C5 C4 C7 C8 73.3(3)
C11 N1 C8 C9 -5.3(2)
C11 N1 C8 C7 115.4(2)
C4 C7 C8 N1 -62.2(2)
C4 C7 C8 C9 52.9(3)
N1 C8 C9 O3 -174.56(18)
C7 C8 C9 O3 64.2(3)
N1 C8 C9 C10 5.2(2)
C7 C8 C9 C10 -116.02(19)
O3 C9 C10 C12 -2.0(4)
C8 C9 C10 C12 178.3(2)
O3 C9 C10 C11 176.2(2)
C8 C9 C10 C11 -3.6(2)
C8 N1 C11 O2 -177.6(2)
C8 N1 C11 C10 3.4(2)
C12 C10 C11 O2 -0.4(3)
C9 C10 C11 O2 -178.7(2)
C12 C10 C11 N1 178.66(19)
C9 C10 C11 N1 0.3(2)
C9 C10 C12 O4 178.3(2)
C11 C10 C12 O4 0.4(3)
C9 C10 C12 C13 1.4(4)
C11 C10 C12 C13 -176.5(2)
O4 C12 C13 C15 41.8(3)
C10 C12 C13 C15 -141.3(2)
O4 C12 C13 C14 -82.1(3)
C10 C12 C13 C14 94.9(3)
C12 C13 C15 C16A 55.6(3)
C14 C13 C15 C16A 177.5(2)
C13 C15 C16A C18A 48.9(5)
C13 C15 C16A C17A 178.1(2)
C17A C16A C18A C19A -65.7(5)
C15 C16A C18A C19A 61.9(4)
